data_1511362
loop_
_publ_author_name
'Edge, A.V.J.'
'Campbell, S.J.'
'Zhang, H.'

_publ_section_title
;
 Formation and structure of rare-earth intermetallic compounds R3 Co29 M4
 B10
;
_journal_name_full 'Journal of Physics: Condensed Matter'
_journal_page_first 159
_journal_page_last 166
_journal_volume 12
_journal_year 2000
_chemical_formula_sum 'B10 Co29 Si4 Sm3'
_chemical_name_systematic 'Sm3 Co29 Si4 B10'
_space_group_IT_number 129
_symmetry_space_group_name_Hall '-P 4a 2a'
_symmetry_space_group_name_H-M 'P 4/n m m :2'
_cell_angle_alpha 90
_cell_angle_beta 90
_cell_angle_gamma 90
_cell_formula_units_Z 2
_cell_length_a 11.2201
_cell_length_b 11.2201
_cell_length_c 7.8772
_cell_volume 991.666
_citation_journal_id_ASTM JCOMEL
_cod_data_source_file boron0-1_499.cif
_cod_data_source_block B10Co29Si4Sm3
_cod_original_cell_volume 991.6659
_cod_database_code 1511362

loop_
_symmetry_equiv_pos_as_xyz
x,y,z
-y+1/2,x,z
-x+1/2,-y+1/2,z
y,-x+1/2,z
x+1/2,-y,-z
y+1/2,x+1/2,-z
-x,y+1/2,-z
-y,-x,-z
-x,-y,-z
y-1/2,-x,-z
x-1/2,y-1/2,-z
-y,x-1/2,-z
-x-1/2,y,z
-y-1/2,-x-1/2,z
x,-y-1/2,z
y,x,z

loop_
_atom_site_label
_atom_site_type_symbol
_atom_site_fract_x
_atom_site_fract_y
_atom_site_fract_z
_atom_site_occupancy
_atom_site_U_iso_or_equiv
B3 B 0.25 0.02 0.76 1 0.0
Co4 Co 0.25 0.085 -0.024 1 0.0
Si1 Si 0.25 0.567 0.163 1 0.0
Co6 Co 0.142 0.142 0.708 1 0.0
Co5 Co 0.132 0.132 0.249 1 0.0
Sm2 Sm 0 0 0 1 0.0
B2 B 0.25 0.25 0.8 1 0.0
Sm1 Sm 0.25 0.75 0.5 1 0.0
B1 B 0.25 0.25 0.06 1 0.0
Co2 Co 0.25 0.639 0.891 1 0.0
Co1 Co 0.25 0.25 0.475 1 0.0
Co3 Co 0.25 0.022 0.475 1 0.0
Co7 Co 0.077 0.588 0.331 1 0.0
B4 B 0.051 0.051 0.46 1 0.0
